data_7060805
loop_
_publ_author_name
'Bouarfa, Salima'
'J\'ehan, Philippe'
'Erb, William'
'Mongin, Olivier'
'Por\'ee, Fran\,cois-Hugues'
'Roisnel, Thierry'
'Bentabed-Ababsa, Ghenia'
'Le Yondre, Nicolas'
'Mongin, Florence'

_publ_section_title
;
 Aza-aromatic polycycles based on triphenylene and acridine or acridone:
 synthesis and properties
;
_journal_issue 32
_journal_name_full 'New Journal of Chemistry'
_journal_page_first 14414
_journal_page_last 14424
_journal_paper_doi 10.1039/D1NJ02630E
_journal_volume 45
_journal_year 2021
_chemical_compound_source 'synthesis as described'
_chemical_formula_moiety 'C31 H19 N O'
_chemical_formula_sum 'C31 H19 N O'
_chemical_formula_weight 421.47
_space_group_crystal_system triclinic
_space_group_IT_number 2
_space_group_name_Hall '-P 1'
_space_group_name_H-M_alt 'P -1'
_atom_sites_solution_hydrogens geom
_atom_sites_solution_primary dual
_atom_sites_solution_secondary difmap
_audit_update_record
;
2021-05-26 deposited with the CCDC.	2021-07-05 downloaded from the CCDC.
;
_cell_angle_alpha 100.520(4)
_cell_angle_beta 91.593(4)
_cell_angle_gamma 95.892(3)
_cell_formula_units_Z 2
_cell_length_a 9.6301(9)
_cell_length_b 10.5930(9)
_cell_length_c 10.6467(11)
_cell_measurement_reflns_used 9799
_cell_measurement_temperature 150(2)
_cell_measurement_theta_max 27.7243
_cell_measurement_theta_min 2.8164
_cell_measurement_wavelength 0.710730
_cell_volume 1060.99(17)
_computing_cell_refinement 'APEX3 (Bruker, 2015)'
_computing_data_collection 'Bruker APEX3 (Bruker, 2015)'
_computing_data_reduction 'SAINT (Bruker, 2014)'
_computing_molecular_graphics
;
   'SXGRAPH (L. Farrugia, 1999), Mercury (CSD, 2016)'
;
_computing_publication_material 'CRYSCALC (T. Roisnel, local program, 2019)'
_computing_structure_refinement 'SHELXL-2018_3 (Sheldrick, 2018)'
_computing_structure_solution 'SHELXT 2018_2 (Sheldrick, 2018)'
_diffrn_ambient_temperature 150(2)
_diffrn_detector '(CMOS) PHOTON 100'
_diffrn_detector_area_resol_mean 10.4167
_diffrn_measured_fraction_theta_full 0.991
_diffrn_measured_fraction_theta_max 0.991
_diffrn_measurement_device_type 'D8 VENTURE Bruker AXS'
_diffrn_measurement_method 'rotation images'
_diffrn_orient_matrix_UB_11 0.0861872
_diffrn_orient_matrix_UB_12 -0.0133230
_diffrn_orient_matrix_UB_13 -0.0487994
_diffrn_orient_matrix_UB_21 -0.0577403
_diffrn_orient_matrix_UB_22 -0.0560540
_diffrn_orient_matrix_UB_23 -0.0726048
_diffrn_orient_matrix_UB_31 -0.0126606
_diffrn_orient_matrix_UB_32 0.0775346
_diffrn_orient_matrix_UB_33 -0.0386539
_diffrn_radiation_monochromator 'multilayer monochromator'
_diffrn_radiation_probe x-ray
_diffrn_radiation_source 'Incoatec microfocus sealed tube'
_diffrn_radiation_type MoK\a
_diffrn_radiation_wavelength 0.71073
_diffrn_reflns_av_R_equivalents 0.0416
_diffrn_reflns_av_unetI/netI 0.0372
_diffrn_reflns_limit_h_max 12
_diffrn_reflns_limit_h_min -12
_diffrn_reflns_limit_k_max 13
_diffrn_reflns_limit_k_min -13
_diffrn_reflns_limit_l_max 13
_diffrn_reflns_limit_l_min -13
_diffrn_reflns_number 19927
_diffrn_reflns_theta_full 25.242
_diffrn_reflns_theta_max 27.559
_diffrn_reflns_theta_min 2.497
_diffrn_source_current 1.00
_diffrn_source_power 50.0
_diffrn_source_voltage 50.00
_exptl_absorpt_coefficient_mu 0.079
_exptl_absorpt_correction_T_max 0.979
_exptl_absorpt_correction_T_min 0.895
_exptl_absorpt_correction_type multi-scan
_exptl_absorpt_process_details
;
  [Sheldrick, G.M. (2014). SADABS Bruker AXS Inc., Madison, Wisconsin, USA]
;
_exptl_crystal_colour colourless
_exptl_crystal_density_diffrn 1.319
_exptl_crystal_description prism
_exptl_crystal_F_000 440
_exptl_crystal_size_max 0.590
_exptl_crystal_size_mid 0.380
_exptl_crystal_size_min 0.270
_refine_diff_density_max 0.449
_refine_diff_density_min -0.239
_refine_diff_density_rms 0.052
_refine_ls_extinction_method none
_refine_ls_goodness_of_fit_ref 1.035
_refine_ls_hydrogen_treatment constr
_refine_ls_matrix_type full
_refine_ls_number_parameters 298
_refine_ls_number_reflns 4864
_refine_ls_number_restraints 0
_refine_ls_restrained_S_all 1.035
_refine_ls_R_factor_all 0.0616
_refine_ls_R_factor_gt 0.0485
_refine_ls_shift/su_max 0.011
_refine_ls_shift/su_mean 0.001
_refine_ls_structure_factor_coef Fsqd
_refine_ls_weighting_details 'w=1/[\s^2^(Fo^2^)+(0.0628P)^2^+0.5761P] where P=(Fo^2^+2Fc^2^)/3'
_refine_ls_weighting_scheme calc
_refine_ls_wR_factor_gt 0.1270
_refine_ls_wR_factor_ref 0.1395
_reflns_number_gt 3977
_reflns_number_total 4864
_reflns_threshold_expression >2sigma(I)
_cod_data_source_file d1nj02630e2.cif
_cod_data_source_block BS138
_cod_depositor_comments 'Adding full bibliography for 7060804--7060805.cif.'
_cod_database_code 7060805

loop_
_space_group_symop_operation_xyz
'x, y, z'
'-x, -y, -z'

loop_
_atom_site_label
_atom_site_type_symbol
_atom_site_fract_x
_atom_site_fract_y
_atom_site_fract_z
_atom_site_U_iso_or_equiv
_atom_site_adp_type
_atom_site_occupancy
_atom_site_site_symmetry_order
_atom_site_calc_flag
_atom_site_refinement_flags_posn
_atom_site_refinement_flags_adp
_atom_site_refinement_flags_occupancy
_atom_site_disorder_assembly
_atom_site_disorder_group
C1 C 0.23819(15) 0.85891(14) 0.24658(14) 0.0253(3) Uani 1 1 d . . . . .
H1 H 0.297918 0.907443 0.314811 0.030 Uiso 1 1 calc R U . . .
C2 C 0.10049(17) 0.88381(17) 0.23289(17) 0.0355(4) Uani 1 1 d . . . . .
H2 H 0.066199 0.950863 0.291658 0.043 Uiso 1 1 calc R U . . .
C3 C 0.01229(18) 0.81214(19) 0.13460(18) 0.0390(4) Uani 1 1 d . . . . .
H3 H -0.081491 0.830661 0.125274 0.047 Uiso 1 1 calc R U . . .
C4 C 0.06207(17) 0.71321(17) 0.05003(16) 0.0341(4) Uani 1 1 d . . . . .
H4 H 0.001371 0.662695 -0.016382 0.041 Uiso 1 1 calc R U . . .
C5 C 0.19955(16) 0.68729(15) 0.06143(14) 0.0265(3) Uani 1 1 d . . . . .
H5 H 0.233580 0.619456 0.003434 0.032 Uiso 1 1 calc R U . . .
C6 C 0.28688(14) 0.76232(13) 0.15928(13) 0.0207(3) Uani 1 1 d . . . . .
O7 O 0.42522(10) 0.73682(10) 0.15916(9) 0.0229(2) Uani 1 1 d . . . . .
C8 C 0.51312(14) 0.79397(13) 0.26375(13) 0.0205(3) Uani 1 1 d . . . . .
C9 C 0.60895(15) 0.89786(13) 0.24602(14) 0.0225(3) Uani 1 1 d . . . . .
C10 C 0.61934(16) 0.94279(14) 0.12802(15) 0.0270(3) Uani 1 1 d . . . . .
H10 H 0.556668 0.904507 0.057736 0.032 Uiso 1 1 calc R U . . .
C11 C 0.71903(17) 1.04070(15) 0.11542(17) 0.0320(4) Uani 1 1 d . . . . .
H11 H 0.726842 1.068629 0.035788 0.038 Uiso 1 1 calc R U . . .
C12 C 0.81103(17) 1.10091(15) 0.22091(18) 0.0333(4) Uani 1 1 d . . . . .
H12 H 0.880568 1.168210 0.210764 0.040 Uiso 1 1 calc R U . . .
C13 C 0.80088(16) 1.06351(15) 0.33602(17) 0.0299(3) Uani 1 1 d . . . . .
H13 H 0.862182 1.105841 0.405899 0.036 Uiso 1 1 calc R U . . .
C14 C 0.69866(15) 0.96097(13) 0.35280(15) 0.0242(3) Uani 1 1 d . . . . .
N15 N 0.68496(13) 0.93232(12) 0.47069(12) 0.0254(3) Uani 1 1 d . . . . .
C16 C 0.59025(15) 0.83419(13) 0.48411(14) 0.0221(3) Uani 1 1 d . . . . .
C17 C 0.56244(16) 0.81781(14) 0.61171(14) 0.0256(3) Uani 1 1 d . . . . .
H17 H 0.618577 0.868394 0.681369 0.031 Uiso 1 1 calc R U . . .
C18 C 0.45777(16) 0.73166(14) 0.63450(14) 0.0253(3) Uani 1 1 d . . . . .
H18 H 0.433008 0.731486 0.720223 0.030 Uiso 1 1 calc R U . . .
C19 C 0.38212(14) 0.63965(13) 0.53271(13) 0.0213(3) Uani 1 1 d . . . . .
C20 C 0.27189(15) 0.54560(14) 0.56094(14) 0.0233(3) Uani 1 1 d . . . . .
C31 C 0.22352(17) 0.55104(16) 0.68609(16) 0.0317(3) Uani 1 1 d . . . . .
H31 H 0.267816 0.614173 0.754226 0.038 Uiso 1 1 calc R U . . .
C32 C 0.11384(19) 0.46687(18) 0.71093(18) 0.0389(4) Uani 1 1 d . . . . .
H32 H 0.083272 0.472061 0.795611 0.047 Uiso 1 1 calc R U . . .
C33 C 0.04740(19) 0.37390(19) 0.61199(19) 0.0412(4) Uani 1 1 d . . . . .
H33 H -0.029198 0.316485 0.629021 0.049 Uiso 1 1 calc R U . . .
C34 C 0.09284(18) 0.36535(16) 0.48972(17) 0.0346(4) Uani 1 1 d . . . . .
H34 H 0.047227 0.301297 0.423069 0.041 Uiso 1 1 calc R U . . .
C35 C 0.20584(15) 0.44975(14) 0.46109(15) 0.0251(3) Uani 1 1 d . . . . .
C36 C 0.26078(15) 0.43687(14) 0.33386(14) 0.0236(3) Uani 1 1 d . . . . .
C37 C 0.21441(16) 0.33039(15) 0.23593(16) 0.0298(3) Uani 1 1 d . . . . .
H37 H 0.135880 0.272981 0.248849 0.036 Uiso 1 1 calc R U . . .
C38 C 0.28041(17) 0.30818(16) 0.12259(16) 0.0320(4) Uani 1 1 d . . . . .
H38 H 0.245399 0.237826 0.056954 0.038 Uiso 1 1 calc R U . . .
C39 C 0.39891(17) 0.38888(15) 0.10372(15) 0.0292(3) Uani 1 1 d . . . . .
H39 H 0.448561 0.370069 0.027879 0.035 Uiso 1 1 calc R U . . .
C40 C 0.44363(15) 0.49612(14) 0.19572(14) 0.0242(3) Uani 1 1 d . . . . .
H40 H 0.524505 0.550570 0.182528 0.029 Uiso 1 1 calc R U . . .
C41 C 0.37130(14) 0.52649(13) 0.30931(13) 0.0216(3) Uani 1 1 d . . . . .
C42 C 0.41823(14) 0.64005(13) 0.40688(13) 0.0202(3) Uani 1 1 d . . . . .
C43 C 0.50861(14) 0.75057(13) 0.37988(13) 0.0204(3) Uani 1 1 d . . . . .

loop_
_atom_site_aniso_label
_atom_site_aniso_U_11
_atom_site_aniso_U_22
_atom_site_aniso_U_33
_atom_site_aniso_U_23
_atom_site_aniso_U_13
_atom_site_aniso_U_12
C1 0.0247(7) 0.0238(7) 0.0262(7) 0.0019(6) -0.0041(6) 0.0026(5)
C2 0.0302(8) 0.0366(9) 0.0386(9) 0.0005(7) -0.0004(7) 0.0111(7)
C3 0.0252(8) 0.0498(10) 0.0419(10) 0.0071(8) -0.0067(7) 0.0083(7)
C4 0.0283(8) 0.0396(9) 0.0314(8) 0.0038(7) -0.0102(6) -0.0024(7)
C5 0.0281(7) 0.0267(7) 0.0226(7) 0.0023(6) -0.0035(6) -0.0004(6)
C6 0.0212(6) 0.0202(6) 0.0216(7) 0.0068(5) -0.0013(5) 0.0011(5)
O7 0.0214(5) 0.0257(5) 0.0200(5) 0.0003(4) -0.0023(4) 0.0037(4)
C8 0.0181(6) 0.0205(6) 0.0216(7) -0.0002(5) -0.0017(5) 0.0039(5)
C9 0.0214(7) 0.0205(7) 0.0258(7) 0.0025(5) 0.0015(5) 0.0057(5)
C10 0.0279(7) 0.0245(7) 0.0290(8) 0.0056(6) 0.0007(6) 0.0048(6)
C11 0.0339(8) 0.0286(8) 0.0364(9) 0.0119(7) 0.0060(7) 0.0050(6)
C12 0.0277(8) 0.0247(7) 0.0481(10) 0.0094(7) 0.0061(7) 0.0000(6)
C13 0.0228(7) 0.0240(7) 0.0410(9) 0.0027(6) -0.0009(6) -0.0001(6)
C14 0.0206(7) 0.0196(6) 0.0319(8) 0.0026(6) -0.0001(6) 0.0038(5)
N15 0.0223(6) 0.0215(6) 0.0303(7) 0.0014(5) -0.0043(5) 0.0011(5)
C16 0.0213(6) 0.0185(6) 0.0254(7) 0.0010(5) -0.0047(5) 0.0039(5)
C17 0.0299(7) 0.0207(7) 0.0242(7) -0.0004(5) -0.0085(6) 0.0035(6)
C18 0.0321(8) 0.0236(7) 0.0204(7) 0.0033(5) -0.0035(6) 0.0062(6)
C19 0.0219(7) 0.0197(6) 0.0226(7) 0.0033(5) -0.0023(5) 0.0053(5)
C20 0.0234(7) 0.0221(7) 0.0253(7) 0.0053(6) -0.0004(6) 0.0047(5)
C31 0.0345(8) 0.0326(8) 0.0285(8) 0.0075(6) 0.0010(6) 0.0032(6)
C32 0.0413(10) 0.0446(10) 0.0337(9) 0.0153(8) 0.0079(7) 0.0021(8)
C33 0.0366(9) 0.0425(10) 0.0446(10) 0.0141(8) 0.0066(8) -0.0072(8)
C34 0.0321(8) 0.0321(8) 0.0375(9) 0.0066(7) -0.0014(7) -0.0054(7)
C35 0.0219(7) 0.0234(7) 0.0299(8) 0.0051(6) -0.0023(6) 0.0029(5)
C36 0.0213(7) 0.0217(7) 0.0267(7) 0.0016(5) -0.0045(5) 0.0033(5)
C37 0.0241(7) 0.0259(7) 0.0362(8) 0.0007(6) -0.0065(6) -0.0009(6)
C38 0.0329(8) 0.0278(8) 0.0302(8) -0.0064(6) -0.0102(6) 0.0037(6)
C39 0.0326(8) 0.0293(8) 0.0245(7) -0.0011(6) -0.0025(6) 0.0098(6)
C40 0.0260(7) 0.0224(7) 0.0238(7) 0.0020(5) -0.0020(6) 0.0054(5)
C41 0.0213(6) 0.0196(6) 0.0232(7) 0.0017(5) -0.0040(5) 0.0048(5)
C42 0.0190(6) 0.0193(6) 0.0218(7) 0.0018(5) -0.0033(5) 0.0039(5)
C43 0.0180(6) 0.0193(6) 0.0230(7) 0.0010(5) -0.0013(5) 0.0036(5)

loop_
_atom_type_symbol
_atom_type_description
_atom_type_scat_dispersion_real
_atom_type_scat_dispersion_imag
_atom_type_scat_source
C C 0.0033 0.0016 'International Tables Vol C Tables 4.2.6.8 and 6.1.1.4'
H H 0.0000 0.0000 'International Tables Vol C Tables 4.2.6.8 and 6.1.1.4'
N N 0.0061 0.0033 'International Tables Vol C Tables 4.2.6.8 and 6.1.1.4'
O O 0.0106 0.0060 'International Tables Vol C Tables 4.2.6.8 and 6.1.1.4'

loop_
_geom_angle_atom_site_label_1
_geom_angle_atom_site_label_2
_geom_angle_atom_site_label_3
_geom_angle
_geom_angle_site_symmetry_1
_geom_angle_site_symmetry_3
_geom_angle_publ_flag
C6 C1 C2 118.81(14) . . ?
C6 C1 H1 120.6 . . ?
C2 C1 H1 120.6 . . ?
C3 C2 C1 120.87(16) . . ?
C3 C2 H2 119.6 . . ?
C1 C2 H2 119.6 . . ?
C2 C3 C4 119.44(15) . . ?
C2 C3 H3 120.3 . . ?
C4 C3 H3 120.3 . . ?
C5 C4 C3 120.62(15) . . ?
C5 C4 H4 119.7 . . ?
C3 C4 H4 119.7 . . ?
C4 C5 C6 118.86(14) . . ?
C4 C5 H5 120.6 . . ?
C6 C5 H5 120.6 . . ?
C1 C6 O7 123.04(12) . . ?
C1 C6 C5 121.35(13) . . ?
O7 C6 C5 115.56(12) . . ?
C8 O7 C6 118.53(11) . . ?
O7 C8 C43 122.31(12) . . ?
O7 C8 C9 116.12(12) . . ?
C43 C8 C9 121.57(12) . . ?
C8 C9 C10 123.26(13) . . ?
C8 C9 C14 117.55(13) . . ?
C10 C9 C14 119.18(13) . . ?
C11 C10 C9 120.35(14) . . ?
C11 C10 H10 119.8 . . ?
C9 C10 H10 119.8 . . ?
C10 C11 C12 120.30(15) . . ?
C10 C11 H11 119.8 . . ?
C12 C11 H11 119.8 . . ?
C13 C12 C11 120.89(14) . . ?
C13 C12 H12 119.6 . . ?
C11 C12 H12 119.6 . . ?
C12 C13 C14 120.49(15) . . ?
C12 C13 H13 119.8 . . ?
C14 C13 H13 119.8 . . ?
N15 C14 C9 122.30(13) . . ?
N15 C14 C13 118.88(13) . . ?
C9 C14 C13 118.70(14) . . ?
C16 N15 C14 118.01(12) . . ?
N15 C16 C17 117.03(12) . . ?
N15 C16 C43 124.61(13) . . ?
C17 C16 C43 118.21(13) . . ?
C18 C17 C16 120.90(13) . . ?
C18 C17 H17 119.5 . . ?
C16 C17 H17 119.5 . . ?
C17 C18 C19 122.00(14) . . ?
C17 C18 H18 119.0 . . ?
C19 C18 H18 119.0 . . ?
C42 C19 C18 119.02(13) . . ?
C42 C19 C20 120.38(12) . . ?
C18 C19 C20 120.59(13) . . ?
C35 C20 C31 118.47(14) . . ?
C35 C20 C19 119.93(13) . . ?
C31 C20 C19 121.52(13) . . ?
C32 C31 C20 121.36(15) . . ?
C32 C31 H31 119.3 . . ?
C20 C31 H31 119.3 . . ?
C31 C32 C33 120.07(16) . . ?
C31 C32 H32 120.0 . . ?
C33 C32 H32 120.0 . . ?
C34 C33 C32 119.95(16) . . ?
C34 C33 H33 120.0 . . ?
C32 C33 H33 120.0 . . ?
C33 C34 C35 121.42(16) . . ?
C33 C34 H34 119.3 . . ?
C35 C34 H34 119.3 . . ?
C34 C35 C20 118.73(14) . . ?
C34 C35 C36 122.08(14) . . ?
C20 C35 C36 119.12(13) . . ?
C37 C36 C41 118.43(14) . . ?
C37 C36 C35 121.58(14) . . ?
C41 C36 C35 119.78(12) . . ?
C38 C37 C36 121.43(14) . . ?
C38 C37 H37 119.3 . . ?
C36 C37 H37 119.3 . . ?
C37 C38 C39 120.06(14) . . ?
C37 C38 H38 120.0 . . ?
C39 C38 H38 120.0 . . ?
C40 C39 C38 119.71(15) . . ?
C40 C39 H39 120.1 . . ?
C38 C39 H39 120.1 . . ?
C39 C40 C41 121.25(14) . . ?
C39 C40 H40 119.4 . . ?
C41 C40 H40 119.4 . . ?
C36 C41 C40 118.48(13) . . ?
C36 C41 C42 119.76(13) . . ?
C40 C41 C42 121.41(13) . . ?
C19 C42 C43 118.49(12) . . ?
C19 C42 C41 118.50(13) . . ?
C43 C42 C41 122.90(13) . . ?
C8 C43 C16 114.61(12) . . ?
C8 C43 C42 126.14(12) . . ?
C16 C43 C42 118.82(13) . . ?

loop_
_geom_bond_atom_site_label_1
_geom_bond_atom_site_label_2
_geom_bond_distance
_geom_bond_site_symmetry_2
_geom_bond_publ_flag
C1 C6 1.381(2) . ?
C1 C2 1.387(2) . ?
C1 H1 0.9500 . ?
C2 C3 1.386(2) . ?
C2 H2 0.9500 . ?
C3 C4 1.386(3) . ?
C3 H3 0.9500 . ?
C4 C5 1.386(2) . ?
C4 H4 0.9500 . ?
C5 C6 1.3914(19) . ?
C5 H5 0.9500 . ?
C6 O7 1.3862(17) . ?
O7 C8 1.3853(16) . ?
C8 C43 1.396(2) . ?
C8 C9 1.406(2) . ?
C9 C10 1.425(2) . ?
C9 C14 1.427(2) . ?
C10 C11 1.367(2) . ?
C10 H10 0.9500 . ?
C11 C12 1.421(2) . ?
C11 H11 0.9500 . ?
C12 C13 1.358(2) . ?
C12 H12 0.9500 . ?
C13 C14 1.429(2) . ?
C13 H13 0.9500 . ?
C14 N15 1.351(2) . ?
N15 C16 1.3415(19) . ?
C16 C17 1.430(2) . ?
C16 C43 1.4435(18) . ?
C17 C18 1.347(2) . ?
C17 H17 0.9500 . ?
C18 C19 1.4421(19) . ?
C18 H18 0.9500 . ?
C19 C42 1.394(2) . ?
C19 C20 1.456(2) . ?
C20 C35 1.415(2) . ?
C20 C31 1.417(2) . ?
C31 C32 1.374(2) . ?
C31 H31 0.9500 . ?
C32 C33 1.394(3) . ?
C32 H32 0.9500 . ?
C33 C34 1.375(3) . ?
C33 H33 0.9500 . ?
C34 C35 1.412(2) . ?
C34 H34 0.9500 . ?
C35 C36 1.456(2) . ?
C36 C37 1.414(2) . ?
C36 C41 1.415(2) . ?
C37 C38 1.373(2) . ?
C37 H37 0.9500 . ?
C38 C39 1.396(2) . ?
C38 H38 0.9500 . ?
C39 C40 1.380(2) . ?
C39 H39 0.9500 . ?
C40 C41 1.415(2) . ?
C40 H40 0.9500 . ?
C41 C42 1.4617(19) . ?
C42 C43 1.4623(19) . ?

loop_
_geom_torsion_atom_site_label_1
_geom_torsion_atom_site_label_2
_geom_torsion_atom_site_label_3
_geom_torsion_atom_site_label_4
_geom_torsion
_geom_torsion_site_symmetry_1
_geom_torsion_site_symmetry_2
_geom_torsion_site_symmetry_3
_geom_torsion_site_symmetry_4
_geom_torsion_publ_flag
C6 C1 C2 C3 0.9(3) . . . . ?
C1 C2 C3 C4 0.9(3) . . . . ?
C2 C3 C4 C5 -1.3(3) . . . . ?
C3 C4 C5 C6 0.0(2) . . . . ?
C2 C1 C6 O7 174.96(14) . . . . ?
C2 C1 C6 C5 -2.3(2) . . . . ?
C4 C5 C6 C1 1.8(2) . . . . ?
C4 C5 C6 O7 -175.59(13) . . . . ?
C1 C6 O7 C8 12.02(19) . . . . ?
C5 C6 O7 C8 -170.60(12) . . . . ?
C6 O7 C8 C43 75.80(17) . . . . ?
C6 O7 C8 C9 -104.93(14) . . . . ?
O7 C8 C9 C10 -1.0(2) . . . . ?
C43 C8 C9 C10 178.27(13) . . . . ?
O7 C8 C9 C14 178.48(11) . . . . ?
C43 C8 C9 C14 -2.3(2) . . . . ?
C8 C9 C10 C11 -177.10(14) . . . . ?
C14 C9 C10 C11 3.4(2) . . . . ?
C9 C10 C11 C12 -1.6(2) . . . . ?
C10 C11 C12 C13 -0.7(2) . . . . ?
C11 C12 C13 C14 1.1(2) . . . . ?
C8 C9 C14 N15 -6.4(2) . . . . ?
C10 C9 C14 N15 173.07(13) . . . . ?
C8 C9 C14 C13 177.52(13) . . . . ?
C10 C9 C14 C13 -3.0(2) . . . . ?
C12 C13 C14 N15 -175.43(14) . . . . ?
C12 C13 C14 C9 0.8(2) . . . . ?
C9 C14 N15 C16 5.2(2) . . . . ?
C13 C14 N15 C16 -178.79(13) . . . . ?
C14 N15 C16 C17 -170.84(13) . . . . ?
C14 N15 C16 C43 4.7(2) . . . . ?
N15 C16 C17 C18 172.22(13) . . . . ?
C43 C16 C17 C18 -3.6(2) . . . . ?
C16 C17 C18 C19 9.0(2) . . . . ?
C17 C18 C19 C42 -0.1(2) . . . . ?
C17 C18 C19 C20 178.40(13) . . . . ?
C42 C19 C20 C35 3.3(2) . . . . ?
C18 C19 C20 C35 -175.22(13) . . . . ?
C42 C19 C20 C31 -173.60(14) . . . . ?
C18 C19 C20 C31 7.9(2) . . . . ?
C35 C20 C31 C32 -0.9(2) . . . . ?
C19 C20 C31 C32 176.06(15) . . . . ?
C20 C31 C32 C33 -0.2(3) . . . . ?
C31 C32 C33 C34 0.8(3) . . . . ?
C32 C33 C34 C35 -0.4(3) . . . . ?
C33 C34 C35 C20 -0.7(2) . . . . ?
C33 C34 C35 C36 176.11(16) . . . . ?
C31 C20 C35 C34 1.3(2) . . . . ?
C19 C20 C35 C34 -175.70(13) . . . . ?
C31 C20 C35 C36 -175.60(14) . . . . ?
C19 C20 C35 C36 7.4(2) . . . . ?
C34 C35 C36 C37 -7.3(2) . . . . ?
C20 C35 C36 C37 169.46(13) . . . . ?
C34 C35 C36 C41 178.02(14) . . . . ?
C20 C35 C36 C41 -5.2(2) . . . . ?
C41 C36 C37 C38 4.6(2) . . . . ?
C35 C36 C37 C38 -170.17(14) . . . . ?
C36 C37 C38 C39 2.3(2) . . . . ?
C37 C38 C39 C40 -4.5(2) . . . . ?
C38 C39 C40 C41 -0.2(2) . . . . ?
C37 C36 C41 C40 -9.0(2) . . . . ?
C35 C36 C41 C40 165.84(13) . . . . ?
C37 C36 C41 C42 177.79(13) . . . . ?
C35 C36 C41 C42 -7.4(2) . . . . ?
C39 C40 C41 C36 7.0(2) . . . . ?
C39 C40 C41 C42 -179.92(13) . . . . ?
C18 C19 C42 C43 -13.50(19) . . . . ?
C20 C19 C42 C43 167.97(12) . . . . ?
C18 C19 C42 C41 162.73(12) . . . . ?
C20 C19 C42 C41 -15.81(19) . . . . ?
C36 C41 C42 C19 17.94(19) . . . . ?
C40 C41 C42 C19 -155.07(13) . . . . ?
C36 C41 C42 C43 -166.01(13) . . . . ?
C40 C41 C42 C43 21.0(2) . . . . ?
O7 C8 C43 C16 -169.99(12) . . . . ?
C9 C8 C43 C16 10.78(19) . . . . ?
O7 C8 C43 C42 2.3(2) . . . . ?
C9 C8 C43 C42 -176.90(13) . . . . ?
N15 C16 C43 C8 -12.6(2) . . . . ?
C17 C16 C43 C8 162.98(13) . . . . ?
N15 C16 C43 C42 174.52(13) . . . . ?
C17 C16 C43 C42 -9.95(19) . . . . ?
C19 C42 C43 C8 -153.55(14) . . . . ?
C41 C42 C43 C8 30.4(2) . . . . ?
C19 C42 C43 C16 18.48(19) . . . . ?
C41 C42 C43 C16 -157.57(13) . . . . ?
